data_4324625
loop_
_publ_author_name
'Yi-Min Jiang'
'Zheng Yin'
'Kun-Huan He'
'Ming-Hua Zeng'
'Mohamedally Kurmoo'

_publ_contact_author_address 'No.15, Yucai Road, GuangXi Normal University, Guilin, China'
_publ_contact_author_email ZMH@MAILBOX.GXNU.EDU.CN
_publ_contact_author_name 'Ming-Hua Zeng'
_publ_section_title
;
 Reversible Shuttle Action upon Dehydration and Rehydration Processes in
 Cationic Coordinatively-Bonded (4,4) Square-Grid Nets Threaded by
 Supramolecular Bonded Anions,
 {[CuII(4,4'-bpy)2(H2O)][CuII(2-pySO3)3](NO3)}.H2O
;
_journal_name_full 'Inorganic Chemistry'
_journal_page_first 2329
_journal_page_last 2333
_journal_paper_doi 10.1021/ic102020g
_journal_volume 50
_journal_year 2011
_chemical_formula_sum 'C35 H32 Cu2 N8 O14 S3'
_chemical_formula_weight 1011.95
_chemical_name_systematic
; 
 ? 
;
_space_group_IT_number 14
_symmetry_cell_setting monoclinic
_symmetry_space_group_name_Hall '-P 2ybc'
_symmetry_space_group_name_H-M 'P 1 21/c 1'
_atom_sites_solution_hydrogens geom
_atom_sites_solution_primary direct
_atom_sites_solution_secondary difmap
_audit_creation_method SHELXL-97
_cell_angle_alpha 90.00
_cell_angle_beta 99.584(7)
_cell_angle_gamma 90.00
_cell_formula_units_Z 4
_cell_length_a 14.734(5)
_cell_length_b 15.427(6)
_cell_length_c 17.592(6)
_cell_measurement_temperature 291(2)
_cell_volume 3943(2)
_computing_structure_refinement 'SHELXL-97 (Sheldrick, 1997)'
_computing_structure_solution 'SHELXS-97 (Sheldrick, 1990)'
_diffrn_ambient_temperature 291(2)
_diffrn_measured_fraction_theta_full 0.992
_diffrn_measured_fraction_theta_max 0.992
_diffrn_measurement_device_type 'Bruker Apex CCD'
_diffrn_measurement_method '\w scan'
_diffrn_radiation_monochromator graphite
_diffrn_radiation_source 'fine-focus sealed tube'
_diffrn_radiation_type MoK\a
_diffrn_radiation_wavelength 0.71073
_diffrn_reflns_av_R_equivalents 0.0432
_diffrn_reflns_av_sigmaI/netI 0.0603
_diffrn_reflns_limit_h_max 10
_diffrn_reflns_limit_h_min -17
_diffrn_reflns_limit_k_max 18
_diffrn_reflns_limit_k_min -18
_diffrn_reflns_limit_l_max 21
_diffrn_reflns_limit_l_min -16
_diffrn_reflns_number 17531
_diffrn_reflns_theta_full 25.50
_diffrn_reflns_theta_max 25.50
_diffrn_reflns_theta_min 1.40
_diffrn_standards_decay_% none
_diffrn_standards_interval_count 150
_diffrn_standards_number 2
_exptl_absorpt_coefficient_mu 1.318
_exptl_absorpt_correction_T_max 0.8627
_exptl_absorpt_correction_T_min 0.7735
_exptl_absorpt_correction_type multi-scan
_exptl_absorpt_process_details SADABS
_exptl_crystal_colour blue
_exptl_crystal_density_diffrn 1.705
_exptl_crystal_description block
_exptl_crystal_F_000 2064
_exptl_crystal_size_max 0.46
_exptl_crystal_size_mid 0.35
_exptl_crystal_size_min 0.32
_refine_diff_density_max 0.547
_refine_diff_density_min -0.448
_refine_diff_density_rms 0.102
_refine_ls_extinction_method none
_refine_ls_goodness_of_fit_ref 1.033
_refine_ls_hydrogen_treatment constr
_refine_ls_matrix_type full
_refine_ls_number_parameters 559
_refine_ls_number_reflns 7287
_refine_ls_number_restraints 6
_refine_ls_restrained_S_all 1.036
_refine_ls_R_factor_all 0.0720
_refine_ls_R_factor_gt 0.0418
_refine_ls_shift/su_max 0.001
_refine_ls_shift/su_mean 0.000
_refine_ls_structure_factor_coef Fsqd
_refine_ls_weighting_details 'calc w=1/[\s^2^(Fo^2^)+(0.0693P)^2^+0.0000P] where P=(Fo^2^+2Fc^2^)/3'
_refine_ls_weighting_scheme calc
_refine_ls_wR_factor_gt 0.1082
_refine_ls_wR_factor_ref 0.1257
_reflns_number_gt 5052
_reflns_number_total 7287
_reflns_threshold_expression >2sigma(I)
_cod_data_source_file ic102020g_si_001_3.cif
_cod_data_source_block 1'
_cod_database_code 4324625

loop_
_symmetry_equiv_pos_as_xyz
'x, y, z'
'-x, y+1/2, -z+1/2'
'-x, -y, -z'
'x, -y-1/2, z-1/2'

loop_
_atom_site_label
_atom_site_type_symbol
_atom_site_fract_x
_atom_site_fract_y
_atom_site_fract_z
_atom_site_U_iso_or_equiv
_atom_site_adp_type
_atom_site_occupancy
_atom_site_symmetry_multiplicity
_atom_site_calc_flag
_atom_site_refinement_flags
Cu1 Cu 0.24053(3) 0.23500(3) 0.09589(3) 0.02004(14) Uani 1 1 d .
Cu2 Cu 0.23660(3) 0.75064(3) 0.39808(2) 0.01415(13) Uani 1 1 d .
S1 S 0.18916(7) 0.43075(7) 0.04740(5) 0.0224(2) Uani 1 1 d .
S2 S 0.13635(7) 0.10082(7) -0.00968(6) 0.0276(3) Uani 1 1 d .
S3 S 0.33723(7) 0.10342(7) 0.22325(6) 0.0251(3) Uani 1 1 d .
O1 O 0.1402(2) 0.34978(19) 0.05558(17) 0.0350(7) Uani 1 1 d .
O2 O 0.1429(2) 0.5065(2) 0.06910(16) 0.0346(7) Uani 1 1 d .
O3 O 0.2216(2) 0.4374(2) -0.02466(15) 0.0360(8) Uani 1 1 d .
O4 O 0.0589(2) 0.1216(2) -0.06849(16) 0.0388(8) Uani 1 1 d .
O5 O 0.1518(2) 0.0108(2) 0.00501(19) 0.0451(9) Uani 1 1 d .
O6 O 0.13634(19) 0.15228(19) 0.06009(15) 0.0296(7) Uani 1 1 d .
O7 O 0.34186(19) 0.13139(18) 0.14497(15) 0.0284(7) Uani 1 1 d .
O8 O 0.3177(2) 0.01302(19) 0.23022(17) 0.0396(8) Uani 1 1 d .
O9 O 0.41491(19) 0.1346(2) 0.27875(16) 0.0352(8) Uani 1 1 d .
N1 N 0.3253(2) 0.3394(2) 0.12928(17) 0.0235(8) Uani 1 1 d .
N2 N 0.2783(2) 0.2077(2) -0.00597(18) 0.0231(8) Uani 1 1 d .
N3 N 0.2043(2) 0.2240(2) 0.20020(17) 0.0189(7) Uani 1 1 d .
N4 N 0.1484(2) 0.66015(19) 0.34763(17) 0.0163(7) Uani 1 1 d .
N5 N 0.3338(2) 0.84055(19) 0.43217(16) 0.0160(7) Uani 1 1 d .
N6 N 0.3296(2) 0.65591(19) 0.43260(17) 0.0169(7) Uani 1 1 d .
N7 N -0.1531(2) 0.34374(19) 0.15552(17) 0.0175(7) Uani 1 1 d .
N8 N 0.3456(3) 0.7581(2) 0.1921(2) 0.0278(8) Uani 1 1 d .
O10 O 0.3489(2) 0.7724(2) 0.26166(16) 0.0362(8) Uani 1 1 d .
O11 O 0.2807(2) 0.7129(2) 0.15740(17) 0.0506(9) Uani 1 1 d .
O12 O 0.4020(2) 0.7889(2) 0.15521(18) 0.0538(10) Uani 1 1 d .
C1 C 0.2922(3) 0.4203(3) 0.1171(2) 0.0206(9) Uani 1 1 d .
C2 C 0.3362(3) 0.4928(3) 0.1504(2) 0.0299(10) Uani 1 1 d .
H2 H 0.3100 0.5474 0.1412 0.036 Uiso 1 1 calc R
C3 C 0.4197(3) 0.4828(3) 0.1976(2) 0.0339(11) Uani 1 1 d .
H3 H 0.4509 0.5306 0.2212 0.041 Uiso 1 1 calc R
C4 C 0.4571(3) 0.4002(3) 0.2095(2) 0.0336(11) Uani 1 1 d .
H4 H 0.5143 0.3920 0.2402 0.040 Uiso 1 1 calc R
C5 C 0.4080(3) 0.3308(3) 0.1750(2) 0.0285(10) Uani 1 1 d .
H5 H 0.4329 0.2755 0.1836 0.034 Uiso 1 1 calc R
C6 C 0.2349(3) 0.1419(3) -0.0453(2) 0.0262(10) Uani 1 1 d .
C7 C 0.2597(3) 0.1069(3) -0.1100(2) 0.0387(12) Uani 1 1 d .
H7 H 0.2269 0.0612 -0.1359 0.046 Uiso 1 1 calc R
C8 C 0.3353(4) 0.1419(3) -0.1357(3) 0.0434(13) Uani 1 1 d .
H8 H 0.3546 0.1196 -0.1795 0.052 Uiso 1 1 calc R
C9 C 0.3820(3) 0.2097(3) -0.0967(3) 0.0425(13) Uani 1 1 d .
H9 H 0.4333 0.2336 -0.1132 0.051 Uiso 1 1 calc R
C10 C 0.3511(3) 0.2418(3) -0.0323(2) 0.0301(10) Uani 1 1 d .
H10 H 0.3817 0.2886 -0.0062 0.036 Uiso 1 1 calc R
C11 C 0.1322(3) 0.2684(3) 0.2191(2) 0.0264(10) Uani 1 1 d .
H11 H 0.1054 0.3120 0.1863 0.032 Uiso 1 1 calc R
C12 C 0.0972(3) 0.2513(3) 0.2851(2) 0.0304(10) Uani 1 1 d .
H12 H 0.0479 0.2832 0.2970 0.036 Uiso 1 1 calc R
C13 C 0.1362(3) 0.1860(3) 0.3336(2) 0.0309(10) Uani 1 1 d .
H13 H 0.1135 0.1735 0.3787 0.037 Uiso 1 1 calc R
C14 C 0.2084(3) 0.1402(3) 0.3145(2) 0.0266(10) Uani 1 1 d .
H14 H 0.2358 0.0961 0.3463 0.032 Uiso 1 1 calc R
C15 C 0.2403(3) 0.1606(3) 0.2472(2) 0.0202(9) Uani 1 1 d .
C16 C 0.1613(3) 0.6260(3) 0.2803(2) 0.0238(9) Uani 1 1 d .
H16 H 0.2122 0.6438 0.2595 0.029 Uiso 1 1 calc R
C17 C 0.1030(3) 0.5659(3) 0.2403(2) 0.0265(10) Uani 1 1 d .
H17 H 0.1140 0.5449 0.1931 0.032 Uiso 1 1 calc R
C18 C 0.0279(3) 0.5369(2) 0.2709(2) 0.0184(8) Uani 1 1 d .
C19 C 0.0146(3) 0.5721(3) 0.3410(2) 0.0223(9) Uani 1 1 d .
H19 H -0.0350 0.5546 0.3637 0.027 Uiso 1 1 calc R
C20 C 0.0757(3) 0.6333(2) 0.3764(2) 0.0210(9) Uani 1 1 d .
H20 H 0.0653 0.6569 0.4229 0.025 Uiso 1 1 calc R
C21 C -0.0354(2) 0.4702(2) 0.2311(2) 0.0173(8) Uani 1 1 d .
C22 C -0.0482(3) 0.4604(2) 0.1513(2) 0.0207(9) Uani 1 1 d .
H22 H -0.0167 0.4962 0.1219 0.025 Uiso 1 1 calc R
C23 C -0.1071(3) 0.3983(2) 0.1159(2) 0.0213(9) Uani 1 1 d .
H23 H -0.1156 0.3937 0.0624 0.026 Uiso 1 1 calc R
C24 C -0.1410(3) 0.3534(2) 0.2326(2) 0.0196(9) Uani 1 1 d .
H24 H -0.1720 0.3160 0.2608 0.024 Uiso 1 1 calc R
C25 C -0.0859(3) 0.4150(2) 0.2711(2) 0.0218(9) Uani 1 1 d .
H25 H -0.0817 0.4205 0.3242 0.026 Uiso 1 1 calc R
C26 C 0.3476(3) 0.9092(2) 0.3891(2) 0.0173(8) Uani 1 1 d .
H26 H 0.3127 0.9141 0.3401 0.021 Uiso 1 1 calc R
C27 C 0.4107(2) 0.9726(2) 0.4136(2) 0.0176(8) Uani 1 1 d .
H27 H 0.4172 1.0196 0.3820 0.021 Uiso 1 1 calc R
C28 C 0.4649(2) 0.9664(2) 0.4859(2) 0.0148(8) Uani 1 1 d .
C29 C 0.4513(2) 0.8944(2) 0.5303(2) 0.0170(8) Uani 1 1 d .
H29 H 0.4866 0.8873 0.5789 0.020 Uiso 1 1 calc R
C30 C 0.3858(2) 0.8339(2) 0.5024(2) 0.0178(8) Uani 1 1 d .
H30 H 0.3772 0.7866 0.5331 0.021 Uiso 1 1 calc R
C31 C 0.3211(3) 0.6033(2) 0.4910(2) 0.0252(9) Uani 1 1 d .
H31 H 0.2688 0.6081 0.5139 0.030 Uiso 1 1 calc R
C32 C 0.3859(3) 0.5422(3) 0.5189(2) 0.0257(10) Uani 1 1 d .
H32 H 0.3771 0.5071 0.5601 0.031 Uiso 1 1 calc R
C33 C 0.4639(2) 0.5326(2) 0.4861(2) 0.0190(9) Uani 1 1 d .
C34 C 0.4710(3) 0.5869(3) 0.4248(2) 0.0312(11) Uani 1 1 d .
H34 H 0.5217 0.5825 0.3999 0.037 Uiso 1 1 calc R
C35 C 0.4044(3) 0.6468(3) 0.4004(2) 0.0316(11) Uani 1 1 d .
H35 H 0.4117 0.6828 0.3594 0.038 Uiso 1 1 calc R
O1W O 0.18700(18) 0.75543(17) 0.51069(15) 0.0244(6) Uani 1 1 d D
H1WA H 0.1320 0.7655 0.5124 0.037 Uiso 1 1 d RD
H1WB H 0.2183 0.7637 0.5538 0.037 Uiso 1 1 d RD
O2W O 0.0183(2) 0.7840(2) 0.53892(18) 0.0451(9) Uani 1 1 d D
H2WA H -0.0208 0.8067 0.5038 0.068 Uiso 1 1 d RD
H2WB H 0.0027 0.7342 0.5524 0.068 Uiso 1 1 d RD

loop_
_atom_site_aniso_label
_atom_site_aniso_U_11
_atom_site_aniso_U_22
_atom_site_aniso_U_33
_atom_site_aniso_U_23
_atom_site_aniso_U_13
_atom_site_aniso_U_12
Cu1 0.0202(3) 0.0225(3) 0.0180(3) 0.0024(2) 0.0047(2) -0.0003(2)
Cu2 0.0102(2) 0.0107(2) 0.0196(2) 0.00071(18) -0.00308(18) -0.00047(18)
S1 0.0230(6) 0.0226(6) 0.0209(5) 0.0013(4) 0.0019(4) 0.0011(4)
S2 0.0267(6) 0.0274(6) 0.0288(6) -0.0034(5) 0.0048(5) -0.0037(5)
S3 0.0266(6) 0.0262(6) 0.0241(5) 0.0062(4) 0.0087(4) 0.0112(5)
O1 0.0241(17) 0.0335(18) 0.0426(18) 0.0103(14) -0.0086(14) -0.0061(14)
O2 0.0283(17) 0.0379(18) 0.0362(17) -0.0067(14) 0.0013(13) 0.0113(15)
O3 0.0416(19) 0.047(2) 0.0214(15) 0.0005(14) 0.0096(14) 0.0033(16)
O4 0.0320(18) 0.050(2) 0.0318(17) -0.0039(15) -0.0018(14) -0.0017(16)
O5 0.048(2) 0.0256(18) 0.065(2) 0.0018(16) 0.0178(18) -0.0035(16)
O6 0.0242(16) 0.0417(18) 0.0243(15) -0.0052(13) 0.0081(12) -0.0087(14)
O7 0.0291(17) 0.0356(17) 0.0232(15) 0.0073(13) 0.0120(13) 0.0122(14)
O8 0.057(2) 0.0239(17) 0.0423(19) 0.0055(14) 0.0201(16) 0.0110(16)
O9 0.0222(16) 0.047(2) 0.0347(17) 0.0008(15) -0.0010(13) 0.0091(15)
N1 0.0219(19) 0.032(2) 0.0163(17) 0.0068(15) 0.0025(14) -0.0016(16)
N2 0.0235(19) 0.0263(19) 0.0198(17) 0.0034(15) 0.0046(15) 0.0027(16)
N3 0.0160(17) 0.0198(17) 0.0214(17) 0.0000(14) 0.0044(14) 0.0031(14)
N4 0.0123(16) 0.0143(16) 0.0201(17) -0.0006(13) -0.0035(13) 0.0002(13)
N5 0.0134(16) 0.0166(17) 0.0170(16) 0.0023(13) -0.0006(13) 0.0002(13)
N6 0.0125(16) 0.0143(17) 0.0223(17) 0.0011(13) -0.0021(13) -0.0007(13)
N7 0.0127(16) 0.0145(17) 0.0239(17) -0.0007(14) -0.0014(13) 0.0032(14)
N8 0.027(2) 0.028(2) 0.026(2) -0.0047(16) -0.0003(17) -0.0006(17)
O10 0.047(2) 0.0421(19) 0.0179(16) 0.0002(13) -0.0009(14) 0.0081(16)
O11 0.047(2) 0.072(3) 0.0306(18) -0.0004(17) 0.0005(16) -0.024(2)
O12 0.047(2) 0.072(3) 0.046(2) -0.0182(19) 0.0218(18) -0.025(2)
C1 0.021(2) 0.021(2) 0.022(2) 0.0027(17) 0.0081(17) -0.0010(18)
C2 0.034(3) 0.027(2) 0.031(2) 0.0047(19) 0.011(2) 0.002(2)
C3 0.030(3) 0.040(3) 0.032(2) 0.000(2) 0.007(2) -0.011(2)
C4 0.021(2) 0.050(3) 0.030(2) 0.007(2) 0.0039(19) -0.010(2)
C5 0.022(2) 0.034(3) 0.031(2) 0.006(2) 0.0079(19) 0.005(2)
C6 0.029(2) 0.030(2) 0.021(2) 0.0059(18) 0.0063(18) 0.003(2)
C7 0.047(3) 0.040(3) 0.031(3) -0.005(2) 0.012(2) 0.002(2)
C8 0.054(3) 0.049(3) 0.033(3) 0.000(2) 0.022(2) 0.011(3)
C9 0.039(3) 0.053(3) 0.043(3) 0.018(3) 0.027(2) 0.010(3)
C10 0.027(2) 0.037(3) 0.028(2) 0.005(2) 0.0076(19) -0.005(2)
C11 0.023(2) 0.028(2) 0.027(2) 0.0009(18) 0.0008(18) 0.0045(19)
C12 0.024(2) 0.039(3) 0.029(2) -0.006(2) 0.0092(19) 0.007(2)
C13 0.030(3) 0.040(3) 0.024(2) -0.005(2) 0.0108(19) -0.002(2)
C14 0.030(2) 0.028(2) 0.022(2) 0.0047(18) 0.0036(19) -0.001(2)
C15 0.020(2) 0.023(2) 0.019(2) -0.0010(17) 0.0045(16) 0.0013(18)
C16 0.023(2) 0.023(2) 0.027(2) -0.0080(18) 0.0095(18) -0.0082(18)
C17 0.024(2) 0.032(2) 0.025(2) -0.0094(19) 0.0082(18) -0.0087(19)
C18 0.014(2) 0.014(2) 0.025(2) 0.0008(16) -0.0027(16) -0.0018(16)
C19 0.021(2) 0.024(2) 0.023(2) -0.0072(17) 0.0064(17) -0.0076(18)
C20 0.022(2) 0.019(2) 0.022(2) -0.0065(17) 0.0057(17) -0.0020(17)
C21 0.0118(19) 0.017(2) 0.022(2) -0.0031(16) -0.0001(16) 0.0011(16)
C22 0.020(2) 0.018(2) 0.024(2) -0.0006(17) 0.0025(17) -0.0056(17)
C23 0.025(2) 0.018(2) 0.020(2) -0.0029(17) 0.0019(17) -0.0011(18)
C24 0.018(2) 0.018(2) 0.022(2) -0.0005(16) -0.0002(17) -0.0050(17)
C25 0.020(2) 0.023(2) 0.021(2) -0.0014(17) 0.0007(17) -0.0022(18)
C26 0.017(2) 0.017(2) 0.0177(19) 0.0007(16) 0.0005(16) -0.0003(16)
C27 0.016(2) 0.015(2) 0.021(2) 0.0020(16) 0.0021(16) -0.0016(16)
C28 0.0139(19) 0.0135(19) 0.0172(19) -0.0021(15) 0.0027(16) 0.0000(16)
C29 0.016(2) 0.017(2) 0.0169(19) -0.0002(16) -0.0021(16) -0.0017(16)
C30 0.017(2) 0.013(2) 0.022(2) 0.0034(16) -0.0001(16) -0.0011(16)
C31 0.020(2) 0.019(2) 0.040(2) 0.0105(19) 0.0134(19) 0.0060(18)
C32 0.025(2) 0.025(2) 0.030(2) 0.0119(18) 0.0120(19) 0.0073(18)
C33 0.013(2) 0.016(2) 0.026(2) 0.0011(16) 0.0001(17) 0.0006(16)
C34 0.021(2) 0.038(3) 0.038(3) 0.021(2) 0.016(2) 0.013(2)
C35 0.025(2) 0.035(3) 0.037(3) 0.019(2) 0.009(2) 0.011(2)
O1W 0.0155(14) 0.0338(17) 0.0234(14) -0.0004(12) 0.0018(12) 0.0027(12)
O2W 0.0223(18) 0.062(2) 0.050(2) 0.0078(18) 0.0043(15) 0.0048(16)

loop_
_atom_type_symbol
_atom_type_description
_atom_type_scat_dispersion_real
_atom_type_scat_dispersion_imag
_atom_type_scat_source
C C 0.0033 0.0016 'International Tables Vol C Tables 4.2.6.8 and 6.1.1.4'
H H 0.0000 0.0000 'International Tables Vol C Tables 4.2.6.8 and 6.1.1.4'
N N 0.0061 0.0033 'International Tables Vol C Tables 4.2.6.8 and 6.1.1.4'
O O 0.0106 0.0060 'International Tables Vol C Tables 4.2.6.8 and 6.1.1.4'
S S 0.1246 0.1234 'International Tables Vol C Tables 4.2.6.8 and 6.1.1.4'
Cu Cu 0.3201 1.2651 'International Tables Vol C Tables 4.2.6.8 and 6.1.1.4'

loop_
_geom_angle_atom_site_label_1
_geom_angle_atom_site_label_2
_geom_angle_atom_site_label_3
_geom_angle
_geom_angle_site_symmetry_1
_geom_angle_site_symmetry_3
N3 Cu1 N2 163.02(14) . .
N3 Cu1 O6 85.82(12) . .
N2 Cu1 O6 84.15(12) . .
N3 Cu1 N1 92.67(12) . .
N2 Cu1 N1 99.97(13) . .
O6 Cu1 N1 167.77(13) . .
N3 Cu1 O7 81.37(11) . .
N2 Cu1 O7 85.94(11) . .
O6 Cu1 O7 95.27(12) . .
N1 Cu1 O7 96.49(12) . .
N3 Cu1 O1 95.19(12) . .
N2 Cu1 O1 98.21(12) . .
O6 Cu1 O1 88.55(12) . .
N1 Cu1 O1 79.49(12) . .
O7 Cu1 O1 174.63(10) . .
N4 Cu2 N5 170.39(12) . .
N4 Cu2 N7 89.37(12) . 2
N5 Cu2 N7 89.83(12) . 2
N4 Cu2 N6 89.23(12) . .
N5 Cu2 N6 89.74(12) . .
N7 Cu2 N6 169.07(12) 2 .
N4 Cu2 O1W 97.61(11) . .
N5 Cu2 O1W 91.99(11) . .
N7 Cu2 O1W 97.31(11) 2 .
N6 Cu2 O1W 93.62(11) . .
O3 S1 O2 114.87(18) . .
O3 S1 O1 113.03(19) . .
O2 S1 O1 113.94(19) . .
O3 S1 C1 104.04(18) . .
O2 S1 C1 106.06(18) . .
O1 S1 C1 103.37(17) . .
O5 S2 O4 115.5(2) . .
O5 S2 O6 113.55(19) . .
O4 S2 O6 111.75(18) . .
O5 S2 C6 107.1(2) . .
O4 S2 C6 105.10(19) . .
O6 S2 C6 102.41(18) . .
O8 S3 O7 114.27(18) . .
O8 S3 O9 114.21(19) . .
O7 S3 O9 112.39(18) . .
O8 S3 C15 106.29(18) . .
O7 S3 C15 104.00(17) . .
O9 S3 C15 104.39(18) . .
S1 O1 Cu1 112.33(16) . .
S2 O6 Cu1 119.99(16) . .
S3 O7 Cu1 116.07(15) . .
C1 N1 C5 117.0(4) . .
C1 N1 Cu1 119.5(3) . .
C5 N1 Cu1 122.5(3) . .
C6 N2 C10 117.5(4) . .
C6 N2 Cu1 116.3(3) . .
C10 N2 Cu1 125.5(3) . .
C15 N3 C11 117.9(3) . .
C15 N3 Cu1 119.4(3) . .
C11 N3 Cu1 121.6(3) . .
C20 N4 C16 117.2(3) . .
C20 N4 Cu2 123.5(3) . .
C16 N4 Cu2 119.2(2) . .
C26 N5 C30 117.6(3) . .
C26 N5 Cu2 123.0(2) . .
C30 N5 Cu2 119.3(2) . .
C35 N6 C31 117.2(3) . .
C35 N6 Cu2 121.1(3) . .
C31 N6 Cu2 121.6(3) . .
C24 N7 C23 117.4(3) . .
C24 N7 Cu2 121.1(2) . 2_545
C23 N7 Cu2 121.5(3) . 2_545
O12 N8 O10 122.2(4) . .
O12 N8 O11 119.0(3) . .
O10 N8 O11 118.8(4) . .
N1 C1 C2 123.7(4) . .
N1 C1 S1 115.9(3) . .
C2 C1 S1 120.3(3) . .
C1 C2 C3 118.5(4) . .
C1 C2 H2 120.7 . .
C3 C2 H2 120.7 . .
C2 C3 C4 119.1(4) . .
C2 C3 H3 120.4 . .
C4 C3 H3 120.4 . .
C5 C4 C3 118.7(4) . .
C5 C4 H4 120.6 . .
C3 C4 H4 120.6 . .
N1 C5 C4 122.9(4) . .
N1 C5 H5 118.6 . .
C4 C5 H5 118.6 . .
N2 C6 C7 124.3(4) . .
N2 C6 S2 115.8(3) . .
C7 C6 S2 119.9(4) . .
C6 C7 C8 117.5(5) . .
C6 C7 H7 121.2 . .
C8 C7 H7 121.2 . .
C9 C8 C7 119.9(4) . .
C9 C8 H8 120.0 . .
C7 C8 H8 120.0 . .
C8 C9 C10 118.6(4) . .
C8 C9 H9 120.7 . .
C10 C9 H9 120.7 . .
N2 C10 C9 122.2(4) . .
N2 C10 H10 118.9 . .
C9 C10 H10 118.9 . .
N3 C11 C12 122.2(4) . .
N3 C11 H11 118.9 . .
C12 C11 H11 118.9 . .
C11 C12 C13 119.2(4) . .
C11 C12 H12 120.4 . .
C13 C12 H12 120.4 . .
C14 C13 C12 119.0(4) . .
C14 C13 H13 120.5 . .
C12 C13 H13 120.5 . .
C13 C14 C15 118.9(4) . .
C13 C14 H14 120.5 . .
C15 C14 H14 120.5 . .
N3 C15 C14 122.8(4) . .
N3 C15 S3 117.8(3) . .
C14 C15 S3 119.3(3) . .
N4 C16 C17 123.4(4) . .
N4 C16 H16 118.3 . .
C17 C16 H16 118.3 . .
C16 C17 C18 119.4(4) . .
C16 C17 H17 120.3 . .
C18 C17 H17 120.3 . .
C17 C18 C19 117.3(3) . .
C17 C18 C21 121.4(3) . .
C19 C18 C21 121.3(3) . .
C20 C19 C18 119.4(4) . .
C20 C19 H19 120.3 . .
C18 C19 H19 120.3 . .
N4 C20 C19 123.3(3) . .
N4 C20 H20 118.3 . .
C19 C20 H20 118.3 . .
C22 C21 C25 116.6(3) . .
C22 C21 C18 121.3(3) . .
C25 C21 C18 122.0(3) . .
C23 C22 C21 120.2(4) . .
C23 C22 H22 119.9 . .
C21 C22 H22 119.9 . .
N7 C23 C22 122.5(4) . .
N7 C23 H23 118.8 . .
C22 C23 H23 118.8 . .
N7 C24 C25 123.2(4) . .
N7 C24 H24 118.4 . .
C25 C24 H24 118.4 . .
C24 C25 C21 120.1(4) . .
C24 C25 H25 120.0 . .
C21 C25 H25 120.0 . .
N5 C26 C27 123.1(3) . .
N5 C26 H26 118.4 . .
C27 C26 H26 118.4 . .
C26 C27 C28 119.8(3) . .
C26 C27 H27 120.1 . .
C28 C27 H27 120.1 . .
C27 C28 C29 117.0(3) . .
C27 C28 C28 121.2(4) . 3_676
C29 C28 C28 121.7(4) . 3_676
C30 C29 C28 120.0(3) . .
C30 C29 H29 120.0 . .
C28 C29 H29 120.0 . .
N5 C30 C29 122.4(3) . .
N5 C30 H30 118.8 . .
C29 C30 H30 118.8 . .
N6 C31 C32 123.0(4) . .
N6 C31 H31 118.5 . .
C32 C31 H31 118.5 . .
C31 C32 C33 120.2(4) . .
C31 C32 H32 119.9 . .
C33 C32 H32 119.9 . .
C32 C33 C34 116.0(4) . .
C32 C33 C33 122.4(4) . 3_666
C34 C33 C33 121.6(4) . 3_666
C35 C34 C33 120.8(4) . .
C35 C34 H34 119.6 . .
C33 C34 H34 119.6 . .
N6 C35 C34 122.8(4) . .
N6 C35 H35 118.6 . .
C34 C35 H35 118.6 . .
Cu2 O1W H1WA 120.4 . .
Cu2 O1W H1WB 127.2 . .
H1WA O1W H1WB 109.7 . .
H2WA O2W H2WB 113.4 . .

loop_
_geom_bond_atom_site_label_1
_geom_bond_atom_site_label_2
_geom_bond_distance
_geom_bond_site_symmetry_2
Cu1 N3 2.002(3) .
Cu1 N2 2.007(3) .
Cu1 O6 2.015(3) .
Cu1 N1 2.062(3) .
Cu1 O7 2.258(3) .
Cu1 O1 2.339(3) .
Cu2 N4 2.010(3) .
Cu2 N5 2.012(3) .
Cu2 N7 2.020(3) 2
Cu2 N6 2.027(3) .
Cu2 O1W 2.224(3) .
S1 O3 1.431(3) .
S1 O2 1.435(3) .
S1 O1 1.461(3) .
S1 C1 1.792(4) .
S2 O5 1.423(3) .
S2 O4 1.443(3) .
S2 O6 1.462(3) .
S2 C6 1.790(4) .
S3 O8 1.433(3) .
S3 O7 1.456(3) .
S3 O9 1.457(3) .
S3 C15 1.788(4) .
N1 C1 1.345(5) .
N1 C5 1.351(5) .
N2 C6 1.331(5) .
N2 C10 1.345(5) .
N3 C15 1.333(5) .
N3 C11 1.351(5) .
N4 C20 1.326(5) .
N4 C16 1.339(5) .
N5 C26 1.338(4) .
N5 C30 1.345(4) .
N6 C35 1.327(5) .
N6 C31 1.332(5) .
N7 C24 1.346(4) .
N7 C23 1.346(5) .
N7 Cu2 2.020(3) 2_545
N8 O12 1.232(4) .
N8 O10 1.237(4) .
N8 O11 1.256(4) .
C1 C2 1.374(6) .
C2 C3 1.374(6) .
C2 H2 0.9300 .
C3 C4 1.391(6) .
C3 H3 0.9300 .
C4 C5 1.375(6) .
C4 H4 0.9300 .
C5 H5 0.9300 .
C6 C7 1.364(6) .
C7 C8 1.380(6) .
C7 H7 0.9300 .
C8 C9 1.372(7) .
C8 H8 0.9300 .
C9 C10 1.381(6) .
C9 H9 0.9300 .
C10 H10 0.9300 .
C11 C12 1.371(6) .
C11 H11 0.9300 .
C12 C13 1.382(6) .
C12 H12 0.9300 .
C13 C14 1.365(6) .
C13 H13 0.9300 .
C14 C15 1.381(5) .
C14 H14 0.9300 .
C16 C17 1.374(5) .
C16 H16 0.9300 .
C17 C18 1.383(5) .
C17 H17 0.9300 .
C18 C19 1.391(5) .
C18 C21 1.484(5) .
C19 C20 1.379(5) .
C19 H19 0.9300 .
C20 H20 0.9300 .
C21 C22 1.393(5) .
C21 C25 1.396(5) .
C22 C23 1.371(5) .
C22 H22 0.9300 .
C23 H23 0.9300 .
C24 C25 1.356(5) .
C24 H24 0.9300 .
C25 H25 0.9300 .
C26 C27 1.368(5) .
C26 H26 0.9300 .
C27 C28 1.388(5) .
C27 H27 0.9300 .
C28 C29 1.391(5) .
C28 C28 1.490(7) 3_676
C29 C30 1.373(5) .
C29 H29 0.9300 .
C30 H30 0.9300 .
C31 C32 1.374(5) .
C31 H31 0.9300 .
C32 C33 1.377(5) .
C32 H32 0.9300 .
C33 C34 1.383(5) .
C33 C33 1.487(7) 3_666
C34 C35 1.364(5) .
C34 H34 0.9300 .
C35 H35 0.9300 .
O1W H1WA 0.8305 .
O1W H1WB 0.8292 .
O2W H2WA 0.8471 .
O2W H2WB 0.8464 .

loop_
_geom_hbond_atom_site_label_D
_geom_hbond_atom_site_label_H
_geom_hbond_atom_site_label_A
_geom_hbond_distance_DH
_geom_hbond_distance_HA
_geom_hbond_distance_DA
_geom_hbond_angle_DHA
_geom_hbond_site_symmetry_A
O1W H1WA O2W 0.83 1.83 2.651(4) 167.4 .
O1W H1WB O11 0.83 1.93 2.761(4) 174.5 4_576
O2W H2WA O1 0.85 2.01 2.821(4) 161.6 2
O2W H2WB O4 0.85 2.00 2.835(5) 167.7 2
O2W H2WB S2 0.85 2.91 3.613(4) 141.3 2

loop_
_geom_torsion_atom_site_label_1
_geom_torsion_atom_site_label_2
_geom_torsion_atom_site_label_3
_geom_torsion_atom_site_label_4
_geom_torsion
_geom_torsion_site_symmetry_1
_geom_torsion_site_symmetry_4
O3 S1 O1 Cu1 82.4(2) . .
O2 S1 O1 Cu1 -144.10(16) . .
C1 S1 O1 Cu1 -29.5(2) . .
N3 Cu1 O1 S1 111.62(19) . .
N2 Cu1 O1 S1 -78.82(19) . .
O6 Cu1 O1 S1 -162.70(18) . .
N1 Cu1 O1 S1 19.87(17) . .
O7 Cu1 O1 S1 61.7(12) . .
O5 S2 O6 Cu1 109.9(2) . .
O4 S2 O6 Cu1 -117.2(2) . .
C6 S2 O6 Cu1 -5.2(2) . .
N3 Cu1 O6 S2 -157.4(2) . .
N2 Cu1 O6 S2 8.9(2) . .
N1 Cu1 O6 S2 119.3(5) . .
O7 Cu1 O6 S2 -76.5(2) . .
O1 Cu1 O6 S2 107.3(2) . .
O8 S3 O7 Cu1 120.2(2) . .
O9 S3 O7 Cu1 -107.59(19) . .
C15 S3 O7 Cu1 4.7(2) . .
N3 Cu1 O7 S3 0.45(19) . .
N2 Cu1 O7 S3 -168.2(2) . .
O6 Cu1 O7 S3 -84.50(19) . .
N1 Cu1 O7 S3 92.17(19) . .
O1 Cu1 O7 S3 50.9(12) . .
N3 Cu1 N1 C1 -93.8(3) . .
N2 Cu1 N1 C1 97.6(3) . .
O6 Cu1 N1 C1 -11.2(7) . .
O7 Cu1 N1 C1 -175.4(3) . .
O1 Cu1 N1 C1 1.0(3) . .
N3 Cu1 N1 C5 74.3(3) . .
N2 Cu1 N1 C5 -94.3(3) . .
O6 Cu1 N1 C5 156.9(5) . .
O7 Cu1 N1 C5 -7.3(3) . .
O1 Cu1 N1 C5 169.1(3) . .
N3 Cu1 N2 C6 43.2(6) . .
O6 Cu1 N2 C6 -10.9(3) . .
N1 Cu1 N2 C6 -179.2(3) . .
O7 Cu1 N2 C6 84.9(3) . .
O1 Cu1 N2 C6 -98.6(3) . .
N3 Cu1 N2 C10 -127.0(5) . .
O6 Cu1 N2 C10 178.9(3) . .
N1 Cu1 N2 C10 10.5(4) . .
O7 Cu1 N2 C10 -85.4(3) . .
O1 Cu1 N2 C10 91.2(3) . .
N2 Cu1 N3 C15 34.0(6) . .
O6 Cu1 N3 C15 88.0(3) . .
N1 Cu1 N3 C15 -104.2(3) . .
O7 Cu1 N3 C15 -8.0(3) . .
O1 Cu1 N3 C15 176.1(3) . .
N2 Cu1 N3 C11 -133.5(4) . .
O6 Cu1 N3 C11 -79.6(3) . .
N1 Cu1 N3 C11 88.2(3) . .
O7 Cu1 N3 C11 -175.6(3) . .
O1 Cu1 N3 C11 8.6(3) . .
N5 Cu2 N4 C20 -171.0(6) . .
N7 Cu2 N4 C20 -85.7(3) 2 .
N6 Cu2 N4 C20 105.1(3) . .
O1W Cu2 N4 C20 11.5(3) . .
N5 Cu2 N4 C16 7.2(9) . .
N7 Cu2 N4 C16 92.4(3) 2 .
N6 Cu2 N4 C16 -76.7(3) . .
O1W Cu2 N4 C16 -170.3(3) . .
N4 Cu2 N5 C26 50.3(8) . .
N7 Cu2 N5 C26 -34.9(3) 2 .
N6 Cu2 N5 C26 134.2(3) . .
O1W Cu2 N5 C26 -132.2(3) . .
N4 Cu2 N5 C30 -132.0(7) . .
N7 Cu2 N5 C30 142.8(3) 2 .
N6 Cu2 N5 C30 -48.1(3) . .
O1W Cu2 N5 C30 45.5(3) . .
N4 Cu2 N6 C35 108.1(3) . .
N5 Cu2 N6 C35 -62.4(3) . .
N7 Cu2 N6 C35 25.4(8) 2 .
O1W Cu2 N6 C35 -154.3(3) . .
N4 Cu2 N6 C31 -75.5(3) . .
N5 Cu2 N6 C31 114.1(3) . .
N7 Cu2 N6 C31 -158.2(6) 2 .
O1W Cu2 N6 C31 22.1(3) . .
C5 N1 C1 C2 -2.3(5) . .
Cu1 N1 C1 C2 166.5(3) . .
C5 N1 C1 S1 173.0(3) . .
Cu1 N1 C1 S1 -18.3(4) . .
O3 S1 C1 N1 -85.8(3) . .
O2 S1 C1 N1 152.7(3) . .
O1 S1 C1 N1 32.5(3) . .
O3 S1 C1 C2 89.6(3) . .
O2 S1 C1 C2 -31.9(4) . .
O1 S1 C1 C2 -152.1(3) . .
N1 C1 C2 C3 1.5(6) . .
S1 C1 C2 C3 -173.5(3) . .
C1 C2 C3 C4 0.5(6) . .
C2 C3 C4 C5 -1.5(6) . .
C1 N1 C5 C4 1.1(5) . .
Cu1 N1 C5 C4 -167.3(3) . .
C3 C4 C5 N1 0.7(6) . .
C10 N2 C6 C7 0.3(6) . .
Cu1 N2 C6 C7 -170.8(3) . .
C10 N2 C6 S2 -178.2(3) . .
Cu1 N2 C6 S2 10.7(4) . .
O5 S2 C6 N2 -123.3(3) . .
O4 S2 C6 N2 113.3(3) . .
O6 S2 C6 N2 -3.6(3) . .
O5 S2 C6 C7 58.1(4) . .
O4 S2 C6 C7 -65.3(4) . .
O6 S2 C6 C7 177.8(3) . .
N2 C6 C7 C8 0.5(7) . .
S2 C6 C7 C8 179.0(4) . .
C6 C7 C8 C9 -0.4(7) . .
C7 C8 C9 C10 -0.5(7) . .
C6 N2 C10 C9 -1.2(6) . .
Cu1 N2 C10 C9 168.9(3) . .
C8 C9 C10 N2 1.4(7) . .
C15 N3 C11 C12 1.4(6) . .
Cu1 N3 C11 C12 169.1(3) . .
N3 C11 C12 C13 -0.6(6) . .
C11 C12 C13 C14 -0.1(6) . .
C12 C13 C14 C15 0.0(6) . .
C11 N3 C15 C14 -1.5(6) . .
Cu1 N3 C15 C14 -169.5(3) . .
C11 N3 C15 S3 -178.7(3) . .
Cu1 N3 C15 S3 13.3(4) . .
C13 C14 C15 N3 0.8(6) . .
C13 C14 C15 S3 178.0(3) . .
O8 S3 C15 N3 -132.3(3) . .
O7 S3 C15 N3 -11.4(4) . .
O9 S3 C15 N3 106.6(3) . .
O8 S3 C15 C14 50.4(4) . .
O7 S3 C15 C14 171.3(3) . .
O9 S3 C15 C14 -70.7(4) . .
C20 N4 C16 C17 0.5(6) . .
Cu2 N4 C16 C17 -177.8(3) . .
N4 C16 C17 C18 -1.5(6) . .
C16 C17 C18 C19 1.2(6) . .
C16 C17 C18 C21 -178.2(4) . .
C17 C18 C19 C20 -0.1(6) . .
C21 C18 C19 C20 179.3(4) . .
C16 N4 C20 C19 0.8(6) . .
Cu2 N4 C20 C19 179.0(3) . .
C18 C19 C20 N4 -1.0(6) . .
C17 C18 C21 C22 -27.7(6) . .
C19 C18 C21 C22 152.9(4) . .
C17 C18 C21 C25 153.1(4) . .
C19 C18 C21 C25 -26.2(6) . .
C25 C21 C22 C23 -0.8(5) . .
C18 C21 C22 C23 -180.0(4) . .
C24 N7 C23 C22 1.5(5) . .
Cu2 N7 C23 C22 -178.2(3) 2_545 .
C21 C22 C23 N7 -1.3(6) . .
C23 N7 C24 C25 0.4(5) . .
Cu2 N7 C24 C25 -179.9(3) 2_545 .
N7 C24 C25 C21 -2.5(6) . .
C22 C21 C25 C24 2.6(6) . .
C18 C21 C25 C24 -178.2(4) . .
C30 N5 C26 C27 -0.9(5) . .
Cu2 N5 C26 C27 176.8(3) . .
N5 C26 C27 C28 1.0(6) . .
C26 C27 C28 C29 -0.1(5) . .
C26 C27 C28 C28 179.2(4) . 3_676
C27 C28 C29 C30 -0.8(5) . .
C28 C28 C29 C30 179.9(4) 3_676 .
C26 N5 C30 C29 0.0(5) . .
Cu2 N5 C30 C29 -177.9(3) . .
C28 C29 C30 N5 0.9(6) . .
C35 N6 C31 C32 0.8(6) . .
Cu2 N6 C31 C32 -175.7(3) . .
N6 C31 C32 C33 -0.5(7) . .
C31 C32 C33 C34 -0.5(6) . .
C31 C32 C33 C33 -179.9(4) . 3_666
C32 C33 C34 C35 1.1(6) . .
C33 C33 C34 C35 -179.5(5) 3_666 .
C31 N6 C35 C34 -0.2(6) . .
Cu2 N6 C35 C34 176.4(3) . .
C33 C34 C35 N6 -0.8(7) . .
